data_4000994
loop_
_publ_author_name
'Shao, Xiangfeng'
'Yoshida, Yukihiro'
'Nakano, Yoshiaki'
'Yamochi, Hideki'
'Sakata, Masafumi'
'Maesato, Mitsuhiko'
'Otsuka, Akihiro'
'Saito, Gunzi'
'Koshihara, Shin-ya'

_publ_section_title
;
 Prediction of the Electronic Structure via Molecular Stacking Mode of
 Radical Cation Salts Based on Asymmetric Donor Molecule MeEDO-TTF
;
_journal_issue 6
_journal_name_full 'Chemistry of Materials'
_journal_page_first 1085
_journal_paper_doi 10.1021/cm803180x
_journal_volume 21
_journal_year 2009
_chemical_formula_moiety 'C18 H16 O8 Re S8'
_chemical_formula_sum 'C18 H16 O8 Re S8'
_chemical_formula_weight 802.99
_chemical_name_common (MeEDO-TTF)2ReO4
_chemical_name_systematic
;
 bis-4,5-ethylenedioxy-4'-methyltetrathiafulvalene-perrhenate
;
_chemical_temperature_decomposition 438
_space_group_IT_number 2
_symmetry_cell_setting triclinic
_symmetry_space_group_name_Hall '-P 1'
_symmetry_space_group_name_H-M 'P -1'
_atom_sites_solution_hydrogens geom
_atom_sites_solution_primary direct
_atom_sites_solution_secondary difmap
_audit_creation_method SHELXL-97
_cell_angle_alpha 70.452(9)
_cell_angle_beta 82.256(18)
_cell_angle_gamma 89.115(10)
_cell_formula_units_Z 2
_cell_length_a 7.332(2)
_cell_length_b 12.552(3)
_cell_length_c 14.943(6)
_cell_measurement_temperature 300.0(2)
_cell_volume 1283.5(7)
_computing_cell_refinement 'SHELXL-97 (Sheldrick, 1997)'
_computing_data_collection 'SHELXL-97 (Sheldrick, 1997)'
_computing_data_reduction 'SHELXL-97 (Sheldrick, 1997)'
_computing_molecular_graphics 'Ortep-3 for windows (Farrugia, 1997)'
_computing_publication_material 'Ortep-3 for windows (Farrugia, 1997)'
_computing_structure_refinement 'SHELXL-97 (Sheldrick, 1997)'
_computing_structure_solution 'SIR 2004'
_diffrn_ambient_temperature 300(2)
_diffrn_detector_area_resol_mean 12.5
_diffrn_measured_fraction_theta_full 0.907
_diffrn_measured_fraction_theta_max 0.907
_diffrn_measurement_device_type 'Mac Science DIP-2020K'
_diffrn_measurement_method 'flat imaging plate'
_diffrn_radiation_monochromator graphite
_diffrn_radiation_source 'fine-focus sealed tube'
_diffrn_radiation_type MoK\a
_diffrn_radiation_wavelength 0.71073
_diffrn_reflns_av_R_equivalents 0.0000
_diffrn_reflns_av_sigmaI/netI 0.0348
_diffrn_reflns_limit_h_max 9
_diffrn_reflns_limit_h_min 0
_diffrn_reflns_limit_k_max 15
_diffrn_reflns_limit_k_min -15
_diffrn_reflns_limit_l_max 18
_diffrn_reflns_limit_l_min -17
_diffrn_reflns_number 4556
_diffrn_reflns_theta_full 25.97
_diffrn_reflns_theta_max 25.97
_diffrn_reflns_theta_min 2.61
_exptl_absorpt_coefficient_mu 5.428
_exptl_absorpt_correction_T_max 0.7730
_exptl_absorpt_correction_T_min 0.1392
_exptl_absorpt_correction_type none
_exptl_crystal_colour black
_exptl_crystal_density_diffrn 2.078
_exptl_crystal_density_meas ?
_exptl_crystal_density_method 'not measured'
_exptl_crystal_description 'elongated plate'
_exptl_crystal_F_000 782
_exptl_crystal_size_max 0.60
_exptl_crystal_size_mid 0.20
_exptl_crystal_size_min 0.05
_refine_diff_density_max 0.660
_refine_diff_density_min -0.631
_refine_diff_density_rms 0.170
_refine_ls_extinction_method none
_refine_ls_goodness_of_fit_ref 1.106
_refine_ls_hydrogen_treatment 'not added'
_refine_ls_matrix_type full
_refine_ls_number_parameters 391
_refine_ls_number_reflns 4556
_refine_ls_number_restraints 0
_refine_ls_restrained_S_all 1.106
_refine_ls_R_factor_all 0.0794
_refine_ls_R_factor_gt 0.0585
_refine_ls_shift/su_max 0.001
_refine_ls_shift/su_mean 0.000
_refine_ls_structure_factor_coef Fsqd
_refine_ls_weighting_details 'calc w=1/[\s^2^(Fo^2^)+(0.0836P)^2^+5.6508P] where P=(Fo^2^+2Fc^2^)/3'
_refine_ls_weighting_scheme calc
_refine_ls_wR_factor_gt 0.1872
_refine_ls_wR_factor_ref 0.1993
_reflns_number_gt 3294
_reflns_number_total 4556
_reflns_threshold_expression >2sigma(I)
_cod_data_source_file cm803180x_si_001.cif
_cod_data_source_block ReO4-plate-300K
_cod_depositor_comments
;
The following automatic conversions were performed:

'_chemical_melting_point' tag was changed to
'_chemical_temperature_decomposition' since the value had been '438
(decompose)'. The value '438 (decompose)' was changed to
'438'.

'_symmetry_cell_setting' value 'Triclinic' changed to
'triclinic' according to
/home/saulius/struct/CIF-dictionaries/cif_core.dic dictionary named
'cif_core.dic' version 2.4.2 from 2011-04-26.

Automatic conversion script
Id: cif_fix_values 1715 2011-07-08 13:25:40Z adriana 

The following automatic conversions were performed:

'_exptl_crystal_density_meas' value 'not measured' was changed to '?'
- the value is perceived as not measured.

Automatic conversion script
Id: cif_fix_values 3008 2015-01-20 13:52:24Z robertas 
;
_cod_database_code 4000994

loop_
_symmetry_equiv_pos_as_xyz
'x, y, z'
'-x, -y, -z'

loop_
_atom_site_label
_atom_site_type_symbol
_atom_site_fract_x
_atom_site_fract_y
_atom_site_fract_z
_atom_site_U_iso_or_equiv
_atom_site_adp_type
_atom_site_occupancy
_atom_site_symmetry_multiplicity
_atom_site_calc_flag
_atom_site_refinement_flags
S1A S 0.1982(4) 0.3309(2) 0.7759(2) 0.0662(6) Uani 1 1 d .
S2A S 0.1691(4) 0.4810(2) 0.89012(19) 0.0658(6) Uani 1 1 d .
S3A S 0.3399(3) 0.53692(19) 0.58672(18) 0.0600(6) Uani 1 1 d .
S4A S 0.3107(4) 0.6932(2) 0.6984(2) 0.0681(7) Uani 1 1 d .
O1A O 0.4379(11) 0.7102(6) 0.4275(5) 0.0750(19) Uani 1 1 d .
O2A O 0.4138(12) 0.8632(6) 0.5359(7) 0.081(2) Uani 1 1 d .
C1A C 0.2260(13) 0.4684(8) 0.7777(7) 0.058(2) Uani 1 1 d .
C2A C 0.2855(12) 0.5562(8) 0.6973(7) 0.056(2) Uani 1 1 d .
C3A C 0.3911(14) 0.6792(8) 0.5237(7) 0.062(2) Uani 1 1 d .
C4A C 0.3771(14) 0.7486(8) 0.5760(8) 0.062(2) Uani 1 1 d .
C5A C 0.1248(15) 0.2692(9) 0.8981(9) 0.074(3) Uani 1 1 d .
C6A C 0.1106(14) 0.3384(9) 0.9506(8) 0.065(2) Uani 1 1 d .
C7A1 C 0.444(10) 0.837(4) 0.371(4) 0.095(16) Uani 0.50 1 d P
C8A1 C 0.412(8) 0.896(3) 0.438(4) 0.13(2) Uani 0.50 1 d P
C7A2 C 0.488(9) 0.826(5) 0.395(4) 0.097(18) Uani 0.50 1 d P
C8A2 C 0.508(6) 0.898(4) 0.435(3) 0.103(15) Uani 0.50 1 d P
C9A1 C 0.082(3) 0.1445(12) 0.9426(13) 0.080(4) Uani 0.70 1 d P
C9A2 C 0.054(6) 0.300(3) 1.043(4) 0.094(13) Uani 0.30 1 d P
S1B S 0.8247(4) 0.5259(2) 0.61094(19) 0.0654(6) Uani 1 1 d .
S2B S 0.7995(4) 0.6734(2) 0.7272(2) 0.0705(7) Uani 1 1 d .
S3B S 0.6859(4) 0.3112(2) 0.8019(2) 0.0648(6) Uani 1 1 d .
S4B S 0.6570(3) 0.4662(2) 0.91498(19) 0.0612(6) Uani 1 1 d .
O1B O 0.5808(11) 0.1403(6) 0.9637(6) 0.0740(19) Uani 1 1 d .
O2B O 0.5576(11) 0.2926(6) 1.0733(5) 0.0747(19) Uani 1 1 d .
C1B C 0.7719(12) 0.5375(8) 0.7234(7) 0.056(2) Uani 1 1 d .
C2B C 0.7104(12) 0.4480(8) 0.8043(7) 0.056(2) Uani 1 1 d .
C3B C 0.6190(13) 0.2541(7) 0.9247(8) 0.060(2) Uani 1 1 d .
C4B C 0.6060(14) 0.3249(8) 0.9756(7) 0.059(2) Uani 1 1 d .
C5B C 0.8818(15) 0.6694(9) 0.5507(8) 0.069(3) Uani 1 1 d .
C6B C 0.8713(15) 0.7357(9) 0.6047(9) 0.075(3) Uani 1 1 d .
C7B1 C 0.574(5) 0.1051(18) 1.064(2) 0.078(9) Uani 0.50 1 d P
C8B1 C 0.539(6) 0.164(2) 1.129(3) 0.085(11) Uani 0.50 1 d P
C7B2 C 0.478(6) 0.103(4) 1.063(3) 0.123(18) Uani 0.50 1 d P
C8B2 C 0.484(7) 0.185(4) 1.105(2) 0.102(14) Uani 0.50 1 d P
C9B1 C 0.937(3) 0.7092(15) 0.4485(14) 0.087(5) Uani 0.70 1 d P
C9B2 C 0.913(5) 0.854(3) 0.554(3) 0.073(9) Uani 0.30 1 d P
Re11 Re 1.0019(9) 1.0011(4) 0.7541(4) 0.0888(10) Uani 0.50 1 d P
Re12 Re 1.0024(10) 0.9753(4) 0.7449(4) 0.0774(7) Uani 0.50 1 d P
O1 O 0.973(5) 0.841(3) 0.820(3) 0.087(10) Uiso 0.33 1 d P
O2 O 1.210(6) 0.954(4) 0.706(3) 0.151(14) Uiso 0.33 1 d P
O3 O 0.979(13) 0.982(7) 0.863(7) 0.28(3) Uiso 0.33 1 d P
O4 O 1.075(9) 1.012(5) 0.638(5) 0.19(2) Uiso 0.33 1 d P
O5 O 1.020(5) 1.147(3) 0.676(3) 0.119(10) Uiso 0.33 1 d P
O6 O 1.215(7) 1.029(5) 0.755(4) 0.137(18) Uiso 0.33 1 d P
O7 O 0.990(5) 0.978(3) 0.633(2) 0.102(9) Uiso 0.33 1 d P
O8 O 0.827(7) 1.044(4) 0.796(4) 0.133(17) Uiso 0.33 1 d P
O9 O 0.829(7) 0.950(4) 0.696(3) 0.165(15) Uiso 0.33 1 d P
O10 O 1.185(6) 1.059(4) 0.767(3) 0.118(14) Uiso 0.33 1 d P
O11 O 0.796(5) 1.050(3) 0.765(3) 0.102(11) Uiso 0.33 1 d P
O12 O 1.014(5) 0.845(3) 0.839(3) 0.096(12) Uiso 0.33 1 d P

loop_
_atom_site_aniso_label
_atom_site_aniso_U_11
_atom_site_aniso_U_22
_atom_site_aniso_U_33
_atom_site_aniso_U_23
_atom_site_aniso_U_13
_atom_site_aniso_U_12
S1A 0.0661(15) 0.0641(14) 0.0750(16) -0.0315(12) -0.0114(13) 0.0019(11)
S2A 0.0654(15) 0.0747(15) 0.0659(15) -0.0330(12) -0.0141(12) 0.0020(11)
S3A 0.0639(14) 0.0563(12) 0.0652(14) -0.0288(11) -0.0047(11) -0.0013(10)
S4A 0.0656(15) 0.0704(15) 0.0828(17) -0.0449(13) -0.0095(13) -0.0015(11)
O1A 0.090(5) 0.063(4) 0.065(4) -0.018(3) 0.004(4) -0.007(3)
O2A 0.093(6) 0.056(4) 0.094(6) -0.029(4) -0.004(5) -0.007(4)
C1A 0.049(5) 0.073(6) 0.062(6) -0.032(5) -0.016(4) 0.003(4)
C2A 0.049(5) 0.067(5) 0.063(5) -0.034(5) -0.008(4) 0.003(4)
C3A 0.064(6) 0.060(5) 0.067(6) -0.027(5) -0.003(5) 0.003(4)
C4A 0.058(5) 0.055(5) 0.078(6) -0.029(5) -0.010(5) -0.003(4)
C5A 0.063(6) 0.063(6) 0.092(8) -0.020(5) -0.011(6) 0.001(4)
C6A 0.054(6) 0.077(6) 0.063(6) -0.018(5) -0.014(5) 0.006(4)
C7A1 0.18(4) 0.040(16) 0.07(3) -0.020(17) -0.05(2) 0.018(17)
C8A1 0.20(5) 0.047(16) 0.12(3) 0.000(18) 0.01(4) -0.06(3)
C7A2 0.15(4) 0.07(2) 0.05(2) 0.011(16) -0.01(2) -0.01(2)
C8A2 0.13(3) 0.12(3) 0.060(16) -0.045(17) 0.033(19) -0.07(2)
C9A1 0.100(12) 0.052(8) 0.089(11) -0.022(7) -0.015(9) 0.014(7)
C9A2 0.10(3) 0.07(2) 0.11(3) -0.02(2) 0.01(3) 0.00(2)
S1B 0.0647(15) 0.0727(15) 0.0667(15) -0.0320(12) -0.0146(12) 0.0043(11)
S2B 0.0687(16) 0.0636(14) 0.0874(18) -0.0366(13) -0.0102(14) 0.0045(11)
S3B 0.0630(15) 0.0693(14) 0.0764(16) -0.0425(13) -0.0111(12) -0.0005(11)
S4B 0.0647(14) 0.0567(12) 0.0701(15) -0.0328(11) -0.0058(12) 0.0009(10)
O1B 0.083(5) 0.056(4) 0.086(5) -0.031(4) 0.001(4) -0.007(3)
O2B 0.094(5) 0.058(4) 0.068(4) -0.021(3) 0.004(4) -0.002(3)
C1B 0.049(5) 0.065(5) 0.063(5) -0.033(4) -0.010(4) 0.000(4)
C2B 0.045(5) 0.067(5) 0.068(6) -0.037(5) -0.011(4) 0.001(4)
C3B 0.058(5) 0.050(5) 0.080(6) -0.033(5) -0.007(5) -0.002(4)
C4B 0.061(6) 0.062(5) 0.058(5) -0.027(4) -0.004(4) -0.002(4)
C5B 0.062(6) 0.070(6) 0.074(7) -0.018(5) -0.025(5) 0.008(5)
C6B 0.061(6) 0.064(6) 0.097(8) -0.024(6) -0.005(6) 0.002(5)
C7B1 0.13(3) 0.033(9) 0.064(14) -0.006(9) -0.019(18) -0.022(13)
C8B1 0.15(3) 0.029(12) 0.07(2) 0.002(13) -0.061(18) 0.019(13)
C7B2 0.10(3) 0.18(4) 0.13(3) -0.11(3) 0.00(2) -0.04(2)
C8B2 0.17(4) 0.08(2) 0.034(15) 0.011(13) -0.014(17) 0.03(2)
C9B1 0.091(12) 0.080(10) 0.085(12) -0.027(9) 0.002(10) 0.003(9)
C9B2 0.07(2) 0.049(17) 0.09(3) -0.013(16) -0.011(19) 0.013(15)
Re11 0.0835(11) 0.095(3) 0.0737(17) -0.0128(14) -0.0007(10) -0.0086(17)
Re12 0.0948(11) 0.0693(14) 0.0686(9) -0.0264(9) -0.0035(7) -0.0082(10)

loop_
_atom_type_symbol
_atom_type_description
_atom_type_scat_dispersion_real
_atom_type_scat_dispersion_imag
_atom_type_scat_source
C C 0.0033 0.0016 'International Tables Vol C Tables 4.2.6.8 and 6.1.1.4'
H H 0.0000 0.0000 'International Tables Vol C Tables 4.2.6.8 and 6.1.1.4'
O O 0.0106 0.0060 'International Tables Vol C Tables 4.2.6.8 and 6.1.1.4'
S S 0.1246 0.1234 'International Tables Vol C Tables 4.2.6.8 and 6.1.1.4'
Re Re -1.0185 7.2310 'International Tables Vol C Tables 4.2.6.8 and 6.1.1.4'

loop_
_geom_angle_atom_site_label_1
_geom_angle_atom_site_label_2
_geom_angle_atom_site_label_3
_geom_angle
_geom_angle_publ_flag
C5A S1A C1A 96.0(5) n
C1A S2A C6A 96.0(5) n
C3A S3A C2A 94.5(5) n
C4A S4A C2A 93.4(4) n
C3A O1A C7A2 107(3) n
C3A O1A C7A1 117(2) n
C7A2 O1A C7A1 19(4) n
C4A O2A C8A1 109.4(19) n
C4A O2A C8A2 113(2) n
C8A1 O2A C8A2 28(3) n
C2A C1A S2A 123.9(7) n
C2A C1A S1A 122.1(7) n
S2A C1A S1A 114.0(6) n
C1A C2A S4A 122.3(7) n
C1A C2A S3A 121.2(7) n
S4A C2A S3A 116.5(6) n
C4A C3A O1A 126.2(9) n
C4A C3A S3A 116.2(8) n
O1A C3A S3A 117.7(7) n
C3A C4A O2A 122.6(10) n
C3A C4A S4A 119.4(8) n
O2A C4A S4A 118.0(7) n
C6A C5A C9A1 121.8(12) n
C6A C5A S1A 116.8(8) n
C9A1 C5A S1A 121.4(10) n
C9A2 C6A C5A 121(2) n
C9A2 C6A S2A 122(2) n
C5A C6A S2A 117.1(9) n
C8A1 C7A1 O1A 108(4) n
C8A1 C7A1 C8A2 27(3) n
O1A C7A1 C8A2 107(3) n
C8A2 C8A1 C7A2 69(9) n
C8A2 C8A1 O2A 85(8) n
C7A2 C8A1 O2A 116(4) n
C8A2 C8A1 C7A1 85(9) n
C7A2 C8A1 C7A1 20(4) n
O2A C8A1 C7A1 132(4) n
C8A2 C7A2 C8A1 31(4) n
C8A2 C7A2 O1A 134(4) n
C8A1 C7A2 O1A 122(5) n
C8A1 C8A2 C7A2 80(8) n
C8A1 C8A2 O2A 68(7) n
C7A2 C8A2 O2A 113(3) n
C8A1 C8A2 C7A1 68(8) n
C7A2 C8A2 C7A1 17(4) n
O2A C8A2 C7A1 117(3) n
C1B S1B C5B 95.9(5) n
C1B S2B C6B 95.3(5) n
C3B S3B C2B 93.4(4) n
C4B S4B C2B 93.9(4) n
C3B O1B C7B1 110.0(11) n
C3B O1B C7B2 114.4(18) n
C7B1 O1B C7B2 28.1(19) n
C8B2 O2B C4B 108.4(17) n
C8B2 O2B C8B1 22(2) n
C4B O2B C8B1 116.7(17) n
C2B C1B S1B 123.6(7) n
C2B C1B S2B 121.7(7) n
S1B C1B S2B 114.8(6) n
C1B C2B S4B 121.1(7) n
C1B C2B S3B 122.1(7) n
S4B C2B S3B 116.8(6) n
C4B C3B O1B 124.0(10) n
C4B C3B S3B 117.8(7) n
O1B C3B S3B 118.2(7) n
C3B C4B O2B 124.8(9) n
C3B C4B S4B 118.0(8) n
O2B C4B S4B 117.1(6) n
C6B C5B C9B1 123.9(12) n
C6B C5B S1B 116.3(9) n
C9B1 C5B S1B 119.8(10) n
C5B C6B C9B2 115.8(19) n
C5B C6B S2B 117.7(9) n
C9B2 C6B S2B 126.4(18) n
C7B2 C7B1 C8B1 88(6) n
C7B2 C7B1 O1B 82(6) n
C8B1 C7B1 O1B 131(2) n
C7B2 C7B1 C8B2 70(6) n
C8B1 C7B1 C8B2 23.1(19) n
O1B C7B1 C8B2 113(2) n
C8B2 C8B1 C7B1 84(8) n
C8B2 C8B1 C7B2 63(8) n
C7B1 C8B1 C7B2 27(2) n
C8B2 C8B1 O2B 61(7) n
C7B1 C8B1 O2B 110(3) n
C7B2 C8B1 O2B 109(3) n
C7B1 C7B2 C8B2 81(5) n
C7B1 C7B2 O1B 70(5) n
C8B2 C7B2 O1B 112(3) n
C7B1 C7B2 C8B1 65(5) n
C8B2 C7B2 C8B1 21.7(19) n
O1B C7B2 C8B1 115(3) n
C8B1 C8B2 O2B 97(9) n
C8B1 C8B2 C7B2 95(8) n
O2B C8B2 C7B2 133(3) n
C8B1 C8B2 C7B1 73(8) n
O2B C8B2 C7B1 117(4) n
C7B2 C8B2 C7B1 29(2) n
O8 Re11 O3 63(4) n
O8 Re11 O10 113(3) n
O3 Re11 O10 76(4) n
O8 Re11 O6 130(3) n
O3 Re11 O6 85(4) n
O10 Re11 O6 18(2) n
O8 Re11 O11 19(2) n
O3 Re11 O11 82(4) n
O10 Re11 O11 125(2) n
O6 Re11 O11 143(3) n
O8 Re11 O4 129(3) n
O3 Re11 O4 167(3) n
O10 Re11 O4 95(3) n
O6 Re11 O4 84(3) n
O11 Re11 O4 111(3) n
O8 Re11 O2 178(2) n
O3 Re11 O2 116(4) n
O10 Re11 O2 66(2) n
O6 Re11 O2 48(2) n
O11 Re11 O2 162(2) n
O4 Re11 O2 51(2) n
O8 Re11 O5 81(2) n
O3 Re11 O5 116(3) n
O10 Re11 O5 71(2) n
O6 Re11 O5 80(2) n
O11 Re11 O5 74.5(17) n
O4 Re11 O5 68(2) n
O2 Re11 O5 98.1(19) n
O8 Re11 O9 80(2) n
O3 Re11 O9 123(4) n
O10 Re11 O9 160(2) n
O6 Re11 O9 148(2) n
O11 Re11 O9 64(2) n
O4 Re11 O9 66(3) n
O2 Re11 O9 101(2) n
O5 Re11 O9 97.7(19) n
O8 Re11 O1 102(2) n
O3 Re11 O1 73(3) n
O10 Re11 O1 116(2) n
O6 Re11 O1 104(2) n
O11 Re11 O1 105.0(17) n
O4 Re11 O1 104(2) n
O2 Re11 O1 79.7(18) n
O5 Re11 O1 170.8(14) n
O9 Re11 O1 74.2(19) n
O8 Re11 O7 115(2) n
O3 Re11 O7 162(3) n
O10 Re11 O7 118(2) n
O6 Re11 O7 106(2) n
O11 Re11 O7 96.3(18) n
O4 Re11 O7 24(2) n
O2 Re11 O7 65.9(19) n
O5 Re11 O7 80.6(15) n
O9 Re11 O7 42.3(16) n
O1 Re11 O7 90.3(14) n
O8 Re11 O12 104(2) n
O3 Re11 O12 64(3) n
O10 Re11 O12 103(2) n
O6 Re11 O12 93(2) n
O11 Re11 O12 111.7(17) n
O4 Re11 O12 110(2) n
O2 Re11 O12 76.7(18) n
O5 Re11 O12 173.2(15) n
O9 Re11 O12 87.6(19) n
O1 Re11 O12 13.4(15) n
O7 Re11 O12 100.8(15) n
O4 Re12 O2 58(3) n
O4 Re12 O9 76(3) n
O2 Re12 O9 121(2) n
O4 Re12 O7 28(2) n
O2 Re12 O7 76(2) n
O9 Re12 O7 49.0(18) n
O4 Re12 O1 126(3) n
O2 Re12 O1 92(2) n
O9 Re12 O1 87(2) n
O7 Re12 O1 109.2(16) n
O4 Re12 O6 85(3) n
O2 Re12 O6 48(2) n
O9 Re12 O6 160(2) n
O7 Re12 O6 112(2) n
O1 Re12 O6 109(2) n
O4 Re12 O8 124(3) n
O2 Re12 O8 156(2) n
O9 Re12 O8 80(2) n
O7 Re12 O8 117(2) n
O1 Re12 O8 102(2) n
O6 Re12 O8 108(2) n
O4 Re12 O12 131(3) n
O2 Re12 O12 86(2) n
O9 Re12 O12 102(2) n
O7 Re12 O12 120.7(16) n
O1 Re12 O12 14.8(17) n
O6 Re12 O12 95(2) n
O8 Re12 O12 102(2) n
O4 Re12 O3 156(3) n
O2 Re12 O3 113(3) n
O9 Re12 O3 123(4) n
O7 Re12 O3 171(3) n
O1 Re12 O3 74(3) n
O6 Re12 O3 74(3) n
O8 Re12 O3 54(3) n
O12 Re12 O3 64(3) n
O4 Re12 O11 110(3) n
O2 Re12 O11 160(2) n
O9 Re12 O11 65(2) n
O7 Re12 O11 99.7(18) n
O1 Re12 O11 107.7(17) n
O6 Re12 O11 119(2) n
O8 Re12 O11 17(2) n
O12 Re12 O11 112.0(17) n
O3 Re12 O11 71(3) n
O4 Re12 O10 92(3) n
O2 Re12 O10 64(2) n
O9 Re12 O10 157(2) n
O7 Re12 O10 119.6(19) n
O1 Re12 O10 115(2) n
O6 Re12 O10 16(2) n
O8 Re12 O10 92(2) n
O12 Re12 O10 100.8(19) n
O3 Re12 O10 65(3) n
O11 Re12 O10 103(2) n
O4 Re12 O5 65(3) n
O2 Re12 O5 94.7(19) n
O9 Re12 O5 97(2) n
O7 Re12 O5 80.6(15) n
O1 Re12 O5 169.2(14) n
O6 Re12 O5 70(2) n
O8 Re12 O5 68.9(19) n
O12 Re12 O5 158.1(14) n
O3 Re12 O5 96(3) n
O11 Re12 O5 65.1(15) n
O10 Re12 O5 60.9(17) n
Re12 O1 Re11 9.9(4) n
O6 O2 O4 100(4) n
O6 O2 Re12 72(3) n
O4 O2 Re12 59(3) n
O6 O2 Re11 60(3) n
O4 O2 Re11 62(3) n
Re12 O2 Re11 12.0(4) n
Re11 O3 O8 58(4) n
Re11 O3 Re12 10.9(8) n
O8 O3 Re12 63(4) n
O7 O4 O2 121(8) n
O7 O4 Re12 87(6) n
O2 O4 Re12 64(3) n
O7 O4 Re11 96(6) n
O2 O4 Re11 67(3) n
Re12 O4 Re11 12.4(6) n
Re11 O5 Re12 9.1(3) n
O2 O6 Re11 72(3) n
O2 O6 Re12 60(3) n
Re11 O6 Re12 12.4(5) n
O4 O7 O9 126(7) n
O4 O7 Re12 65(6) n
O9 O7 Re12 64(2) n
O4 O7 Re11 61(6) n
O9 O7 Re11 66(2) n
Re12 O7 Re11 9.2(4) n
O11 O8 Re11 92(9) n
O11 O8 O3 148(10) n
Re11 O8 O3 59(4) n
O11 O8 Re12 86(8) n
Re11 O8 Re12 10.6(5) n
O3 O8 Re12 63(4) n
O7 O9 Re12 67(3) n
O7 O9 Re11 72(3) n
Re12 O9 Re11 10.4(5) n
Re11 O10 Re12 10.2(5) n
O8 O11 Re11 69(8) n
O8 O11 Re12 77(8) n
Re11 O11 Re12 11.6(4) n
Re12 O12 Re11 10.7(3) n

loop_
_geom_bond_atom_site_label_1
_geom_bond_atom_site_label_2
_geom_bond_distance
_geom_bond_publ_flag
S1A C5A 1.739(13) n
S1A C1A 1.750(10) n
S2A C1A 1.735(9) n
S2A C6A 1.744(11) n
S3A C3A 1.737(10) n
S3A C2A 1.742(9) n
S4A C4A 1.728(11) n
S4A C2A 1.737(9) n
O1A C3A 1.354(12) n
O1A C7A2 1.40(6) n
O1A C7A1 1.53(5) n
O2A C4A 1.376(12) n
O2A C8A1 1.39(6) n
O2A C8A2 1.49(4) n
C1A C2A 1.355(14) n
C3A C4A 1.346(13) n
C5A C6A 1.346(16) n
C5A C9A1 1.501(18) n
C6A C9A2 1.31(5) n
C7A1 C8A1 1.44(10) n
C7A1 C8A2 1.54(5) n
C8A1 C8A2 0.70(8) n
C8A1 C7A2 1.34(8) n
C7A2 C8A2 1.27(9) n
S1B C1B 1.727(9) n
S1B C5B 1.751(11) n
S2B C1B 1.741(9) n
S2B C6B 1.742(13) n
S3B C3B 1.735(11) n
S3B C2B 1.742(9) n
S4B C4B 1.721(10) n
S4B C2B 1.736(9) n
O1B C3B 1.367(11) n
O1B C7B1 1.41(3) n
O1B C7B2 1.50(5) n
O2B C8B2 1.36(5) n
O2B C4B 1.375(12) n
O2B C8B1 1.55(3) n
C1B C2B 1.373(13) n
C3B C4B 1.344(13) n
C5B C6B 1.334(16) n
C5B C9B1 1.44(2) n
C6B C9B2 1.44(3) n
C7B1 C7B2 0.71(5) n
C7B1 C8B1 1.39(5) n
C7B1 C8B2 1.45(5) n
C8B1 C8B2 0.57(4) n
C8B1 C7B2 1.54(5) n
C7B2 C8B2 1.38(6) n
Re11 O8 1.53(5) n
Re11 O3 1.55(9) n
Re11 O10 1.60(5) n
Re11 O6 1.61(5) n
Re11 O11 1.63(4) n
Re11 O4 1.70(7) n
Re11 O2 1.77(5) n
Re11 O5 1.81(4) n
Re11 O9 1.86(5) n
Re11 O1 1.92(3) n
Re11 O7 1.94(3) n
Re11 O12 1.96(4) n
Re12 O4 1.52(7) n
Re12 O2 1.60(5) n
Re12 O9 1.63(5) n
Re12 O7 1.68(3) n
Re12 O1 1.68(3) n
Re12 O6 1.76(5) n
Re12 O8 1.77(5) n
Re12 O12 1.78(4) n
Re12 O3 1.78(9) n
Re12 O11 1.81(4) n
Re12 O10 1.85(4) n
Re12 O5 2.05(4) n
O2 O6 1.38(6) n
O2 O4 1.50(7) n
O3 O8 1.61(9) n
O4 O7 0.78(6) n
O7 O9 1.37(5) n
O8 O11 0.53(6) n
